data_7115491
loop_
_publ_author_name
'Minghao Feng'
'Xuefeng Jiang'

_publ_section_title
;
 Stereoselective construction of a key hydroindole precursor of
 epidithiodiketopiperazine (ETP) natural products
;
_journal_name_full Chem.Commun.
_journal_page_first 9690
_journal_paper_doi 10.1039/C4cc04148H
_journal_volume 50
_journal_year 2014
_chemical_formula_sum 'C20 H25 N O5'
_chemical_formula_weight 359.41
_chemical_name_systematic
; 
 ? 
;
_space_group_IT_number 4
_symmetry_cell_setting monoclinic
_symmetry_space_group_name_Hall 'P 2yb'
_symmetry_space_group_name_H-M 'P 1 21 1'
_atom_sites_solution_hydrogens geom
_atom_sites_solution_primary direct
_atom_sites_solution_secondary difmap
_audit_creation_method SHELXL-97
_cell_angle_alpha 90.00
_cell_angle_beta 99.487(2)
_cell_angle_gamma 90.00
_cell_formula_units_Z 2
_cell_length_a 9.1672(5)
_cell_length_b 7.7813(5)
_cell_length_c 12.9980(8)
_cell_measurement_temperature 173(2)
_cell_volume 914.50(10)
_computing_structure_refinement 'SHELXL-97 (Sheldrick, 2008)'
_computing_structure_solution 'SHELXS-97 (Sheldrick, 2008)'
_diffrn_ambient_temperature 173(2)
_diffrn_measured_fraction_theta_full 0.997
_diffrn_measured_fraction_theta_max 0.997
_diffrn_radiation_monochromator graphite
_diffrn_radiation_source 'fine-focus sealed tube'
_diffrn_radiation_type MoK\a
_diffrn_radiation_wavelength 0.71073
_diffrn_reflns_av_R_equivalents 0.0188
_diffrn_reflns_av_sigmaI/netI 0.0178
_diffrn_reflns_limit_h_max 10
_diffrn_reflns_limit_h_min -10
_diffrn_reflns_limit_k_max 9
_diffrn_reflns_limit_k_min -9
_diffrn_reflns_limit_l_max 15
_diffrn_reflns_limit_l_min -15
_diffrn_reflns_number 10650
_diffrn_reflns_theta_full 25.01
_diffrn_reflns_theta_max 25.01
_diffrn_reflns_theta_min 2.53
_exptl_absorpt_coefficient_mu 0.094
_exptl_absorpt_correction_T_max 0.9671
_exptl_absorpt_correction_T_min 0.9495
_exptl_absorpt_correction_type multi-scan
_exptl_absorpt_process_details sadabs
_exptl_crystal_colour colorless
_exptl_crystal_density_diffrn 1.305
_exptl_crystal_density_method 'not measured'
_exptl_crystal_description block
_exptl_crystal_F_000 384
_exptl_crystal_size_max 0.56
_exptl_crystal_size_mid 0.42
_exptl_crystal_size_min 0.36
_refine_diff_density_max 0.135
_refine_diff_density_min -0.120
_refine_diff_density_rms 0.026
_refine_ls_abs_structure_details 'Flack H D (1983), Acta Cryst. A39, 876-881'
_refine_ls_abs_structure_Flack -0.3(7)
_refine_ls_extinction_method none
_refine_ls_goodness_of_fit_ref 1.051
_refine_ls_hydrogen_treatment mixed
_refine_ls_matrix_type full
_refine_ls_number_parameters 239
_refine_ls_number_reflns 3023
_refine_ls_number_restraints 1
_refine_ls_restrained_S_all 1.051
_refine_ls_R_factor_all 0.0256
_refine_ls_R_factor_gt 0.0247
_refine_ls_shift/su_max 0.000
_refine_ls_shift/su_mean 0.000
_refine_ls_structure_factor_coef Fsqd
_refine_ls_weighting_details 'calc w=1/[\s^2^(Fo^2^)+(0.0358P)^2^+0.1377P] where P=(Fo^2^+2Fc^2^)/3'
_refine_ls_weighting_scheme calc
_refine_ls_wR_factor_gt 0.0648
_refine_ls_wR_factor_ref 0.0656
_reflns_number_gt 2955
_reflns_number_total 3023
_reflns_threshold_expression >2sigma(I)
_cod_data_source_file c4cc04148h2.cif
_cod_data_source_block z2
_cod_original_sg_symbol_H-M P2(1)
_cod_database_code 7115491

loop_
_symmetry_equiv_pos_as_xyz
'x, y, z'
'-x, y+1/2, -z'

loop_
_atom_site_label
_atom_site_type_symbol
_atom_site_fract_x
_atom_site_fract_y
_atom_site_fract_z
_atom_site_U_iso_or_equiv
_atom_site_adp_type
_atom_site_occupancy
_atom_site_symmetry_multiplicity
_atom_site_calc_flag
_atom_site_refinement_flags
N1 N 0.23595(12) -0.34397(16) -0.12089(8) 0.0239(2) Uani 1 1 d .
O1 O 0.20953(11) 0.25048(14) 0.19822(7) 0.0321(2) Uani 1 1 d .
O2 O 0.31039(12) 0.05505(14) 0.31606(7) 0.0362(3) Uani 1 1 d .
O3 O 0.43446(11) -0.17413(16) -0.24392(8) 0.0395(3) Uani 1 1 d .
O4 O 0.23824(11) -0.15682(14) -0.37230(7) 0.0317(2) Uani 1 1 d .
O5 O 0.10999(11) -0.32216(16) 0.05563(8) 0.0366(3) Uani 1 1 d .
H5A H 0.082(2) -0.354(3) -0.0048(16) 0.047(5) Uiso 1 1 d .
C1 C 0.26153(15) 0.04314(18) 0.03898(10) 0.0268(3) Uani 1 1 d .
H1A H 0.2299 0.1588 0.0272 0.032 Uiso 1 1 calc R
C2 C 0.28042(14) -0.01673(19) 0.13621(10) 0.0260(3) Uani 1 1 d .
C3 C 0.32107(16) -0.20149(19) 0.16061(10) 0.0299(3) Uani 1 1 d .
H3A H 0.2775 -0.2387 0.2218 0.036 Uiso 1 1 calc R
H3B H 0.4299 -0.2114 0.1789 0.036 Uiso 1 1 calc R
C4 C 0.26675(15) -0.31848(19) 0.06929(10) 0.0283(3) Uani 1 1 d .
H4A H 0.3060 -0.4370 0.0855 0.034 Uiso 1 1 calc R
C5 C 0.31834(14) -0.25389(18) -0.03023(10) 0.0241(3) Uani 1 1 d .
H5B H 0.4265 -0.2768 -0.0259 0.029 Uiso 1 1 calc R
C6 C 0.28729(14) -0.06146(18) -0.05252(10) 0.0247(3) Uani 1 1 d .
H6A H 0.3758 -0.0124 -0.0778 0.030 Uiso 1 1 calc R
C7 C 0.15908(15) -0.05996(19) -0.14488(10) 0.0281(3) Uani 1 1 d .
H7A H 0.0623 -0.0663 -0.1207 0.034 Uiso 1 1 calc R
H7B H 0.1618 0.0444 -0.1881 0.034 Uiso 1 1 calc R
C8 C 0.18835(14) -0.22206(18) -0.20510(10) 0.0252(3) Uani 1 1 d .
H8A H 0.0946 -0.2626 -0.2488 0.030 Uiso 1 1 calc R
C9 C 0.30628(16) -0.5022(2) -0.14913(11) 0.0304(3) Uani 1 1 d .
H9A H 0.3146 -0.5841 -0.0902 0.036 Uiso 1 1 calc R
H9B H 0.4075 -0.4755 -0.1616 0.036 Uiso 1 1 calc R
C10 C 0.22080(15) -0.58526(18) -0.24513(11) 0.0272(3) Uani 1 1 d .
C11 C 0.07204(16) -0.6286(2) -0.25071(11) 0.0322(3) Uani 1 1 d .
H11A H 0.0240 -0.6091 -0.1924 0.039 Uiso 1 1 calc R
C12 C -0.00554(17) -0.6996(2) -0.34063(12) 0.0380(3) Uani 1 1 d .
H12A H -0.1071 -0.7275 -0.3441 0.046 Uiso 1 1 calc R
C13 C 0.06321(18) -0.7304(2) -0.42560(12) 0.0415(4) Uani 1 1 d .
H13A H 0.0092 -0.7796 -0.4872 0.050 Uiso 1 1 calc R
C14 C 0.21044(18) -0.6895(2) -0.42084(11) 0.0393(4) Uani 1 1 d .
H14A H 0.2584 -0.7114 -0.4790 0.047 Uiso 1 1 calc R
C15 C 0.28833(16) -0.6164(2) -0.33122(11) 0.0319(3) Uani 1 1 d .
H15A H 0.3895 -0.5872 -0.3287 0.038 Uiso 1 1 calc R
C16 C 0.30388(15) -0.18334(18) -0.27409(10) 0.0269(3) Uani 1 1 d .
C17 C 0.33202(18) -0.1090(2) -0.44755(11) 0.0369(4) Uani 1 1 d .
H17A H 0.4143 -0.0364 -0.4129 0.044 Uiso 1 1 calc R
H17B H 0.2737 -0.0406 -0.5041 0.044 Uiso 1 1 calc R
C18 C 0.39401(18) -0.2640(2) -0.49352(12) 0.0410(4) Uani 1 1 d .
H18A H 0.4569 -0.2273 -0.5435 0.062 Uiso 1 1 calc R
H18B H 0.3128 -0.3348 -0.5293 0.062 Uiso 1 1 calc R
H18C H 0.4529 -0.3312 -0.4378 0.062 Uiso 1 1 calc R
C19 C 0.26907(15) 0.09701(19) 0.22627(10) 0.0273(3) Uani 1 1 d .
C20 C 0.21064(17) 0.3723(2) 0.28153(11) 0.0356(3) Uani 1 1 d .
H20A H 0.1650 0.4800 0.2534 0.053 Uiso 1 1 calc R
H20B H 0.3129 0.3943 0.3146 0.053 Uiso 1 1 calc R
H20C H 0.1548 0.3256 0.3333 0.053 Uiso 1 1 calc R

loop_
_atom_site_aniso_label
_atom_site_aniso_U_11
_atom_site_aniso_U_22
_atom_site_aniso_U_33
_atom_site_aniso_U_23
_atom_site_aniso_U_13
_atom_site_aniso_U_12
N1 0.0244(5) 0.0240(6) 0.0233(5) -0.0012(5) 0.0040(4) 0.0015(4)
O1 0.0369(5) 0.0328(6) 0.0251(5) -0.0055(4) 0.0011(4) 0.0027(4)
O2 0.0479(6) 0.0362(6) 0.0234(5) 0.0002(4) 0.0024(4) -0.0070(5)
O3 0.0286(5) 0.0597(8) 0.0309(5) 0.0006(5) 0.0072(4) -0.0026(5)
O4 0.0358(5) 0.0368(6) 0.0227(5) 0.0043(4) 0.0051(4) 0.0028(4)
O5 0.0357(6) 0.0455(7) 0.0306(5) -0.0082(5) 0.0114(4) -0.0162(5)
C1 0.0283(7) 0.0241(8) 0.0283(7) 0.0001(6) 0.0052(5) -0.0025(5)
C2 0.0227(6) 0.0292(8) 0.0255(7) -0.0018(6) 0.0021(5) -0.0059(5)
C3 0.0362(7) 0.0298(8) 0.0234(6) 0.0032(6) 0.0037(5) -0.0034(6)
C4 0.0333(7) 0.0241(7) 0.0275(7) 0.0020(6) 0.0050(5) -0.0025(6)
C5 0.0219(6) 0.0253(7) 0.0248(6) 0.0013(5) 0.0031(5) 0.0002(5)
C6 0.0279(7) 0.0239(7) 0.0233(7) 0.0020(5) 0.0070(5) -0.0010(5)
C7 0.0314(7) 0.0287(8) 0.0244(7) 0.0003(6) 0.0051(6) 0.0058(6)
C8 0.0240(6) 0.0276(8) 0.0236(6) -0.0001(5) 0.0032(5) 0.0031(5)
C9 0.0309(7) 0.0273(8) 0.0321(7) -0.0001(6) 0.0027(6) 0.0070(6)
C10 0.0320(7) 0.0196(7) 0.0295(7) 0.0015(6) 0.0036(5) 0.0040(5)
C11 0.0349(7) 0.0285(8) 0.0341(7) 0.0007(6) 0.0083(6) 0.0014(6)
C12 0.0330(8) 0.0348(9) 0.0451(8) -0.0023(7) 0.0031(6) -0.0036(6)
C13 0.0458(9) 0.0387(10) 0.0357(8) -0.0073(7) -0.0053(7) 0.0008(7)
C14 0.0435(9) 0.0448(10) 0.0298(7) -0.0040(7) 0.0066(6) 0.0067(7)
C15 0.0301(7) 0.0317(8) 0.0339(7) 0.0010(6) 0.0052(6) 0.0024(6)
C16 0.0307(7) 0.0256(8) 0.0246(6) -0.0012(6) 0.0054(5) 0.0020(6)
C17 0.0445(8) 0.0400(10) 0.0276(7) 0.0085(6) 0.0106(6) 0.0002(7)
C18 0.0443(9) 0.0503(10) 0.0303(7) 0.0088(7) 0.0115(6) 0.0094(8)
C19 0.0248(6) 0.0302(8) 0.0266(7) -0.0001(5) 0.0035(5) -0.0080(6)
C20 0.0382(8) 0.0362(9) 0.0320(7) -0.0104(6) 0.0045(6) -0.0009(7)

loop_
_atom_type_symbol
_atom_type_description
_atom_type_scat_dispersion_real
_atom_type_scat_dispersion_imag
_atom_type_scat_source
C C 0.0033 0.0016 'International Tables Vol C Tables 4.2.6.8 and 6.1.1.4'
H H 0.0000 0.0000 'International Tables Vol C Tables 4.2.6.8 and 6.1.1.4'
N N 0.0061 0.0033 'International Tables Vol C Tables 4.2.6.8 and 6.1.1.4'
O O 0.0106 0.0060 'International Tables Vol C Tables 4.2.6.8 and 6.1.1.4'

loop_
_geom_angle_atom_site_label_1
_geom_angle_atom_site_label_2
_geom_angle_atom_site_label_3
_geom_angle
C8 N1 C9 116.61(10)
C8 N1 C5 110.01(11)
C9 N1 C5 114.39(11)
C19 O1 C20 115.54(11)
C16 O4 C17 117.39(11)
C4 O5 H5A 105.7(13)
C2 C1 C6 123.58(13)
C2 C1 H1A 118.2
C6 C1 H1A 118.2
C1 C2 C19 121.65(13)
C1 C2 C3 121.53(13)
C19 C2 C3 116.76(12)
C2 C3 C4 111.78(11)
C2 C3 H3A 109.3
C4 C3 H3A 109.3
C2 C3 H3B 109.3
C4 C3 H3B 109.3
H3A C3 H3B 107.9
O5 C4 C3 107.81(11)
O5 C4 C5 110.36(11)
C3 C4 C5 110.92(12)
O5 C4 H4A 109.2
C3 C4 H4A 109.2
C5 C4 H4A 109.2
N1 C5 C4 109.33(11)
N1 C5 C6 104.95(10)
C4 C5 C6 113.81(11)
N1 C5 H5B 109.5
C4 C5 H5B 109.5
C6 C5 H5B 109.5
C1 C6 C7 114.70(11)
C1 C6 C5 115.36(11)
C7 C6 C5 104.36(11)
C1 C6 H6A 107.3
C7 C6 H6A 107.3
C5 C6 H6A 107.3
C8 C7 C6 102.55(11)
C8 C7 H7A 111.3
C6 C7 H7A 111.3
C8 C7 H7B 111.3
C6 C7 H7B 111.3
H7A C7 H7B 109.2
N1 C8 C16 114.72(11)
N1 C8 C7 101.99(10)
C16 C8 C7 109.56(12)
N1 C8 H8A 110.1
C16 C8 H8A 110.1
C7 C8 H8A 110.1
N1 C9 C10 112.22(11)
N1 C9 H9A 109.2
C10 C9 H9A 109.2
N1 C9 H9B 109.2
C10 C9 H9B 109.2
H9A C9 H9B 107.9
C15 C10 C11 118.58(13)
C15 C10 C9 120.22(13)
C11 C10 C9 121.18(13)
C12 C11 C10 120.26(13)
C12 C11 H11A 119.9
C10 C11 H11A 119.9
C11 C12 C13 120.53(14)
C11 C12 H12A 119.7
C13 C12 H12A 119.7
C14 C13 C12 119.81(14)
C14 C13 H13A 120.1
C12 C13 H13A 120.1
C13 C14 C15 119.88(13)
C13 C14 H14A 120.1
C15 C14 H14A 120.1
C14 C15 C10 120.93(13)
C14 C15 H15A 119.5
C10 C15 H15A 119.5
O3 C16 O4 124.90(12)
O3 C16 C8 124.87(12)
O4 C16 C8 110.20(11)
O4 C17 C18 111.58(13)
O4 C17 H17A 109.3
C18 C17 H17A 109.3
O4 C17 H17B 109.3
C18 C17 H17B 109.3
H17A C17 H17B 108.0
C17 C18 H18A 109.5
C17 C18 H18B 109.5
H18A C18 H18B 109.5
C17 C18 H18C 109.5
H18A C18 H18C 109.5
H18B C18 H18C 109.5
O2 C19 O1 123.49(13)
O2 C19 C2 123.21(14)
O1 C19 C2 113.30(12)
O1 C20 H20A 109.5
O1 C20 H20B 109.5
H20A C20 H20B 109.5
O1 C20 H20C 109.5
H20A C20 H20C 109.5
H20B C20 H20C 109.5

loop_
_geom_bond_atom_site_label_1
_geom_bond_atom_site_label_2
_geom_bond_distance
N1 C8 1.4598(17)
N1 C9 1.4643(18)
N1 C5 1.4687(17)
O1 C19 1.3384(18)
O1 C20 1.4378(17)
O2 C19 1.2109(17)
O3 C16 1.1988(17)
O4 C16 1.3345(16)
O4 C17 1.4530(17)
O5 C4 1.4189(17)
O5 H5A 0.82(2)
C1 C2 1.3312(19)
C1 C6 1.4918(18)
C1 H1A 0.9500
C2 C19 1.4847(19)
C2 C3 1.506(2)
C3 C4 1.5134(19)
C3 H3A 0.9900
C3 H3B 0.9900
C4 C5 1.5334(17)
C4 H4A 1.0000
C5 C6 1.543(2)
C5 H5B 1.0000
C6 C7 1.5354(19)
C6 H6A 1.0000
C7 C8 1.5314(19)
C7 H7A 0.9900
C7 H7B 0.9900
C8 C16 1.5263(18)
C8 H8A 1.0000
C9 C10 1.505(2)
C9 H9A 0.9900
C9 H9B 0.9900
C10 C15 1.3866(19)
C10 C11 1.395(2)
C11 C12 1.379(2)
C11 H11A 0.9500
C12 C13 1.380(2)
C12 H12A 0.9500
C13 C14 1.378(2)
C13 H13A 0.9500
C14 C15 1.384(2)
C14 H14A 0.9500
C15 H15A 0.9500
C17 C18 1.499(2)
C17 H17A 0.9900
C17 H17B 0.9900
C18 H18A 0.9800
C18 H18B 0.9800
C18 H18C 0.9800
C20 H20A 0.9800
C20 H20B 0.9800
C20 H20C 0.9800

loop_
_geom_torsion_atom_site_label_1
_geom_torsion_atom_site_label_2
_geom_torsion_atom_site_label_3
_geom_torsion_atom_site_label_4
_geom_torsion
C6 C1 C2 C19 173.35(12)
C6 C1 C2 C3 -3.9(2)
C1 C2 C3 C4 -27.40(19)
C19 C2 C3 C4 155.25(11)
C2 C3 C4 O5 -68.02(14)
C2 C3 C4 C5 52.91(16)
C8 N1 C5 C4 135.90(11)
C9 N1 C5 C4 -90.59(13)
C8 N1 C5 C6 13.45(12)
C9 N1 C5 C6 146.96(11)
O5 C4 C5 N1 -47.16(15)
C3 C4 C5 N1 -166.57(12)
O5 C4 C5 C6 69.81(15)
C3 C4 C5 C6 -49.60(15)
C2 C1 C6 C7 129.05(14)
C2 C1 C6 C5 7.71(19)
N1 C5 C6 C1 139.27(11)
C4 C5 C6 C1 19.77(16)
N1 C5 C6 C7 12.49(13)
C4 C5 C6 C7 -107.00(12)
C1 C6 C7 C8 -159.43(11)
C5 C6 C7 C8 -32.24(13)
C9 N1 C8 C16 -47.81(17)
C5 N1 C8 C16 84.57(13)
C9 N1 C8 C7 -166.14(11)
C5 N1 C8 C7 -33.76(12)
C6 C7 C8 N1 39.94(13)
C6 C7 C8 C16 -82.01(12)
C8 N1 C9 C10 -47.20(16)
C5 N1 C9 C10 -177.54(11)
N1 C9 C10 C15 122.74(14)
N1 C9 C10 C11 -55.68(18)
C15 C10 C11 C12 -0.5(2)
C9 C10 C11 C12 177.92(14)
C10 C11 C12 C13 0.7(2)
C11 C12 C13 C14 -0.2(3)
C12 C13 C14 C15 -0.5(3)
C13 C14 C15 C10 0.8(2)
C11 C10 C15 C14 -0.2(2)
C9 C10 C15 C14 -178.68(14)
C17 O4 C16 O3 -1.6(2)
C17 O4 C16 C8 176.78(12)
N1 C8 C16 O3 -35.8(2)
C7 C8 C16 O3 78.19(17)
N1 C8 C16 O4 145.82(12)
C7 C8 C16 O4 -100.20(13)
C16 O4 C17 C18 86.32(16)
C20 O1 C19 O2 6.10(18)
C20 O1 C19 C2 -173.53(11)
C1 C2 C19 O2 -166.65(13)
C3 C2 C19 O2 10.69(19)
C1 C2 C19 O1 12.98(17)
C3 C2 C19 O1 -169.68(11)
